data_2241762
loop_
_publ_author_name
'Gomes, L\'igia R.'
'Low, John Nicolson'
'Fonseca, Andr\'e'
'Matos, Maria Jo\~ao'
'Borges, Fernanda'

_publ_section_title
;
 6-Methyl-2-oxo-<i>N</i>-(quinolin-6-yl)-2<i>H</i>-chromene-3-carboxamide:
 crystal structure and Hirshfeld surface analysis
;
_journal_issue 8
_journal_name_full 'Acta Crystallographica Section E'
_journal_page_first 1121
_journal_page_last 1125
_journal_paper_doi 10.1107/S2056989016011026
_journal_volume 72
_journal_year 2016
_chemical_formula_moiety 'C20 H14 N2 O3'
_chemical_formula_sum 'C20 H14 N2 O3'
_chemical_formula_weight 330.33
_space_group_crystal_system monoclinic
_space_group_IT_number 14
_space_group_name_Hall '-P 2yn'
_space_group_name_H-M_alt 'P 1 21/n 1'
_symmetry_space_group_name_Hall '-P 2yn'
_symmetry_space_group_name_H-M 'P 1 21/n 1'
_atom_sites_solution_hydrogens mixed
_audit_creation_method SHELXL-2014/7
_cell_angle_alpha 90
_cell_angle_beta 90.18(6)
_cell_angle_gamma 90
_cell_formula_units_Z 4
_cell_length_a 7.799(3)
_cell_length_b 7.014(3)
_cell_length_c 27.640(18)
_cell_measurement_reflns_used 3773
_cell_measurement_temperature 100(2)
_cell_measurement_theta_max 33.8621991892
_cell_measurement_theta_min 2.62438749567
_cell_volume 1512.0(13)
_computing_cell_refinement 'XIA2 0.4.0.370-g47f3bc3, (Winter, 2010'
_computing_data_collection 'GDA http://www.opengda.org/OpenGDA.html'
_computing_data_reduction 'XIA2 0.4.0.370-g47f3bc3 (Winter, 2010'
_computing_molecular_graphics ' Mercury (Macrae et al, 2006)'
_computing_publication_material
;
SHELXL-2014/17 (Sheldrick, 2015b)
PLATON (Spek, 2009)
;
_computing_structure_refinement
;
ShelXle (H\"ubschle et al., 2011)
SHELXL-2014/7 (Sheldrick, 2015b)
;
_computing_structure_solution
;
SHELXT (Sheldrick, 2015a)
;
_diffrn_ambient_temperature 100(2)
_diffrn_detector_area_resol_mean 5.81
_diffrn_measured_fraction_theta_full 0.997
_diffrn_measured_fraction_theta_max 0.997
_diffrn_measurement_device_type 'three-circle diffractometer'
_diffrn_measurement_method 'profile data from \w-scans'
_diffrn_radiation_monochromator 'Si 111, double crystal monochromator'
_diffrn_radiation_type synchrotron'
_diffrn_radiation_wavelength 0.68891
_diffrn_reflns_av_R_equivalents 0.0597
_diffrn_reflns_limit_h_max 11
_diffrn_reflns_limit_h_min -11
_diffrn_reflns_limit_k_max 10
_diffrn_reflns_limit_k_min -10
_diffrn_reflns_limit_l_max 39
_diffrn_reflns_limit_l_min -39
_diffrn_reflns_number 18408
_diffrn_reflns_theta_full 24.415
_diffrn_reflns_theta_max 29.477
_diffrn_reflns_theta_min 2.857
_diffrn_standards_decay_% 0
_diffrn_standards_interval_count 0
_diffrn_standards_interval_time 0
_diffrn_standards_number 0
_exptl_absorpt_coefficient_mu 0.093
_exptl_absorpt_correction_type empirical
_exptl_absorpt_process_details
;
aimless ccp4 (Evans, 2006)
;
_exptl_crystal_colour colourless
_exptl_crystal_density_diffrn 1.451
_exptl_crystal_description needle
_exptl_crystal_F_000 688
_exptl_crystal_size_max 0.180
_exptl_crystal_size_mid 0.008
_exptl_crystal_size_min 0.004
_refine_diff_density_max 0.536
_refine_diff_density_min -0.248
_refine_ls_extinction_method none
_refine_ls_goodness_of_fit_ref 1.131
_refine_ls_hydrogen_treatment mixed
_refine_ls_matrix_type full
_refine_ls_number_parameters 231
_refine_ls_number_reflns 4587
_refine_ls_number_restraints 0
_refine_ls_restrained_S_all 1.131
_refine_ls_R_factor_all 0.0600
_refine_ls_R_factor_gt 0.0508
_refine_ls_shift/su_max 0.001
_refine_ls_shift/su_mean 0.000
_refine_ls_structure_factor_coef Fsqd
_refine_ls_weighting_details 'w=1/[\s^2^(Fo^2^)+(0.0954P)^2^] where P=(Fo^2^+2Fc^2^)/3'
_refine_ls_weighting_scheme calc
_refine_ls_wR_factor_gt 0.1489
_refine_ls_wR_factor_ref 0.1561
_reflns_number_gt 3717
_reflns_number_total 4587
_reflns_threshold_expression 'I > 2\s(I)'
_cod_data_source_file hb7596sup1.cif
_cod_data_source_block 1
_cod_database_code 2241762
_shelx_space_group_comment
;
The symmetry employed for this shelxl refinement is uniquely defined
by the following loop, which should always be used as a source of
symmetry information in preference to the above space-group names.
They are only intended as comments.
;
_shelx_estimated_absorpt_t_min 0.983
_shelx_estimated_absorpt_t_max 1.000

loop_
_space_group_symop_operation_xyz
'x, y, z'
'-x+1/2, y+1/2, -z+1/2'
'-x, -y, -z'
'x-1/2, -y-1/2, z-1/2'

loop_
_atom_site_type_symbol
_atom_site_label
_atom_site_fract_x
_atom_site_fract_y
_atom_site_fract_z
_atom_site_U_iso_or_equiv
_atom_site_adp_type
_atom_site_calc_flag
_atom_site_occupancy
O O1 0.61633(10) 0.57511(12) 0.33247(3) 0.02193(19) Uani d 1
O O2 0.42390(10) 0.67655(12) 0.38475(3) 0.0244(2) Uani d 1
O O31 0.79011(10) 0.65810(12) 0.49728(3) 0.0240(2) Uani d 1
N N32 0.50968(12) 0.71842(13) 0.47835(3) 0.0186(2) Uani d 1
N N311 0.21868(12) 0.98576(13) 0.65151(3) 0.0204(2) Uani d 1
C C2 0.57274(14) 0.62613(16) 0.37867(4) 0.0196(2) Uani d 1
C C3 0.70619(13) 0.61438(15) 0.41571(4) 0.0177(2) Uani d 1
C C4 0.86585(13) 0.55411(15) 0.40316(4) 0.0180(2) Uani d 1
H H4 0.9519 0.5451 0.4275 0.022 Uiso calc 1
C C5 1.07250(14) 0.44450(15) 0.33910(4) 0.0200(2) Uani d 1
H H5 1.1628 0.4362 0.3622 0.024 Uiso calc 1
C C4A 0.90818(14) 0.50369(15) 0.35425(4) 0.0182(2) Uani d 1
C C6 1.10480(15) 0.39806(16) 0.29103(4) 0.0222(2) Uani d 1
C C7 0.97020(15) 0.41362(17) 0.25763(4) 0.0238(2) Uani d 1
H H7 0.9904 0.3821 0.2247 0.029 Uiso calc 1
C C8 0.80789(15) 0.47398(17) 0.27134(4) 0.0230(2) Uani d 1
H H8 0.7184 0.4858 0.2482 0.028 Uiso calc 1
C C8A 0.77937(14) 0.51669(16) 0.31972(4) 0.0195(2) Uani d 1
C C31 0.67345(13) 0.66578(15) 0.46783(4) 0.0185(2) Uani d 1
C C34A 0.18814(13) 0.89163(15) 0.56639(4) 0.0176(2) Uani d 1
C C38A 0.28705(13) 0.91692(15) 0.60890(4) 0.0178(2) Uani d 1
C C61 1.27981(16) 0.3329(2) 0.27477(5) 0.0312(3) Uani d 1
H H61A 1.3103 0.2147 0.2916 0.047 Uiso calc 1
H H61B 1.3647 0.4316 0.2824 0.047 Uiso calc 1
H H61C 1.2781 0.3101 0.2398 0.047 Uiso calc 1
C C312 0.05500(14) 1.03063(16) 0.65149(4) 0.0219(2) Uani d 1
H H312 0.0075 1.0795 0.6806 0.026 Uiso calc 1
C C313 -0.05445(14) 1.01098(16) 0.61122(4) 0.0219(2) Uani d 1
H H313 -0.1717 1.0466 0.6133 0.026 Uiso calc 1
C C314 0.01123(13) 0.93934(16) 0.56876(4) 0.0199(2) Uani d 1
H H314 -0.0609 0.9220 0.5413 0.024 Uiso calc 1
C C315 0.26757(13) 0.82186(15) 0.52375(4) 0.0183(2) Uani d 1
H H315 0.2006 0.8037 0.4954 0.022 Uiso calc 1
C C316 0.44016(14) 0.78004(15) 0.52286(4) 0.0178(2) Uani d 1
C C317 0.53856(14) 0.80040(16) 0.56555(4) 0.0197(2) Uani d 1
H H317 0.6569 0.7683 0.5655 0.024 Uiso calc 1
C C318 0.46224(14) 0.86712(16) 0.60735(4) 0.0198(2) Uani d 1
H H318 0.5297 0.8798 0.6358 0.024 Uiso calc 1
H H32 0.440(2) 0.709(3) 0.4521(6) 0.042(5) Uiso d 1

loop_
_atom_site_aniso_label
_atom_site_aniso_U_11
_atom_site_aniso_U_22
_atom_site_aniso_U_33
_atom_site_aniso_U_12
_atom_site_aniso_U_13
_atom_site_aniso_U_23
O1 0.0188(4) 0.0271(4) 0.0199(4) -0.0001(3) 0.0003(3) -0.0025(3)
O2 0.0186(4) 0.0295(5) 0.0250(4) 0.0018(3) -0.0007(3) -0.0027(3)
O31 0.0209(4) 0.0295(5) 0.0216(4) 0.0024(3) -0.0005(3) -0.0043(3)
N32 0.0184(4) 0.0194(5) 0.0180(4) 0.0012(3) 0.0018(3) -0.0009(3)
N311 0.0226(4) 0.0201(5) 0.0186(5) -0.0011(3) 0.0019(3) -0.0011(3)
C2 0.0200(5) 0.0186(5) 0.0203(5) -0.0020(4) 0.0014(4) -0.0007(4)
C3 0.0185(5) 0.0164(5) 0.0183(5) -0.0012(4) 0.0012(4) -0.0004(4)
C4 0.0192(5) 0.0155(5) 0.0193(5) -0.0012(4) 0.0008(4) 0.0000(4)
C5 0.0208(5) 0.0178(5) 0.0214(5) -0.0001(4) 0.0019(4) -0.0001(4)
C4A 0.0199(5) 0.0154(5) 0.0194(5) -0.0022(4) 0.0021(4) -0.0006(4)
C6 0.0242(5) 0.0197(5) 0.0227(5) -0.0012(4) 0.0046(4) -0.0018(4)
C7 0.0273(5) 0.0240(6) 0.0202(5) -0.0030(4) 0.0042(4) -0.0024(4)
C8 0.0248(5) 0.0258(6) 0.0185(5) -0.0030(4) -0.0011(4) -0.0013(4)
C8A 0.0188(5) 0.0193(5) 0.0202(5) -0.0024(4) 0.0021(4) -0.0007(4)
C31 0.0194(5) 0.0151(5) 0.0212(5) -0.0009(4) 0.0025(4) -0.0005(4)
C34A 0.0178(5) 0.0144(5) 0.0205(5) -0.0002(3) 0.0016(4) 0.0011(4)
C38A 0.0194(5) 0.0158(5) 0.0181(5) -0.0013(4) 0.0016(4) 0.0003(4)
C61 0.0253(6) 0.0408(8) 0.0274(6) 0.0069(5) 0.0052(5) -0.0060(5)
C312 0.0238(5) 0.0204(5) 0.0214(5) -0.0012(4) 0.0057(4) -0.0012(4)
C313 0.0188(5) 0.0216(5) 0.0251(6) 0.0002(4) 0.0032(4) 0.0006(4)
C314 0.0180(5) 0.0202(5) 0.0215(5) -0.0006(4) -0.0001(4) 0.0015(4)
C315 0.0195(5) 0.0167(5) 0.0188(5) 0.0004(4) -0.0001(4) 0.0003(4)
C316 0.0201(5) 0.0148(5) 0.0185(5) -0.0001(4) 0.0029(4) 0.0006(4)
C317 0.0183(5) 0.0203(5) 0.0206(5) 0.0010(4) 0.0016(4) 0.0002(4)
C318 0.0204(5) 0.0207(5) 0.0185(5) -0.0005(4) -0.0011(4) -0.0002(4)

loop_
_atom_type_symbol
_atom_type_description
_atom_type_scat_dispersion_real
_atom_type_scat_dispersion_imag
_atom_type_scat_source
C C 0.0030 0.0010 'International Tables Vol C Tables 4.2.6.8 and 6.1.1.4'
H H 0.0000 0.0000 'International Tables Vol C Tables 4.2.6.8 and 6.1.1.4'
N N 0.0060 0.0030 'International Tables Vol C Tables 4.2.6.8 and 6.1.1.4'
O O 0.0110 0.0060 'International Tables Vol C Tables 4.2.6.8 and 6.1.1.4'

loop_
_geom_angle_atom_site_label_1
_geom_angle_atom_site_label_2
_geom_angle_atom_site_label_3
_geom_angle
C2 O1 C8A 123.10(10)
C31 N32 C316 129.15(11)
C31 N32 H32 111.5(11)
C316 N32 H32 119.3(11)
C312 N311 C38A 117.43(11)
O2 C2 O1 116.17(11)
O2 C2 C3 126.42(11)
O1 C2 C3 117.42(10)
C4 C3 C2 119.32(11)
C4 C3 C31 118.40(11)
C2 C3 C31 122.28(10)
C3 C4 C4A 121.96(11)
C3 C4 H4 119.0
C4A C4 H4 119.0
C6 C5 C4A 121.27(12)
C6 C5 H5 119.4
C4A C5 H5 119.4
C8A C4A C5 118.13(11)
C8A C4A C4 117.61(11)
C5 C4A C4 124.25(11)
C5 C6 C7 118.28(11)
C5 C6 C61 121.45(12)
C7 C6 C61 120.28(11)
C8 C7 C6 121.73(11)
C8 C7 H7 119.1
C6 C7 H7 119.1
C7 C8 C8A 118.52(12)
C7 C8 H8 120.7
C8A C8 H8 120.7
O1 C8A C4A 120.59(10)
O1 C8A C8 117.36(11)
C4A C8A C8 122.06(11)
O31 C31 N32 124.57(11)
O31 C31 C3 119.91(10)
N32 C31 C3 115.51(11)
C38A C34A C315 119.63(10)
C38A C34A C314 117.32(10)
C315 C34A C314 123.05(11)
N311 C38A C318 119.26(11)
N311 C38A C34A 122.75(10)
C318 C38A C34A 117.98(10)
C6 C61 H61A 109.5
C6 C61 H61B 109.5
H61A C61 H61B 109.5
C6 C61 H61C 109.5
H61A C61 H61C 109.5
H61B C61 H61C 109.5
N311 C312 C313 124.28(11)
N311 C312 H312 117.9
C313 C312 H312 117.9
C314 C313 C312 118.92(10)
C314 C313 H313 120.5
C312 C313 H313 120.5
C313 C314 C34A 119.27(11)
C313 C314 H314 120.4
C34A C314 H314 120.4
C316 C315 C34A 121.13(11)
C316 C315 H315 119.4
C34A C315 H315 119.4
C315 C316 C317 119.45(11)
C315 C316 N32 117.26(11)
C317 C316 N32 123.29(10)
C318 C317 C316 119.86(10)
C318 C317 H317 120.1
C316 C317 H317 120.1
C317 C318 C38A 121.90(11)
C317 C318 H318 119.0
C38A C318 H318 119.0

loop_
_geom_bond_atom_site_label_1
_geom_bond_atom_site_label_2
_geom_bond_distance
O1 C2 1.3701(16)
O1 C8A 1.3827(14)
O2 C2 1.2255(14)
O31 C31 1.2201(16)
N32 C31 1.3618(14)
N32 C316 1.4136(16)
N32 H32 0.907(18)
N311 C312 1.3147(15)
N311 C38A 1.3814(16)
C2 C3 1.4600(18)
C3 C4 1.3609(15)
C3 C31 1.5075(18)
C4 C4A 1.4368(17)
C4 H4 0.9500
C5 C6 1.3918(18)
C5 C4A 1.4119(16)
C5 H5 0.9500
C4A C8A 1.3866(18)
C6 C7 1.4000(19)
C6 C61 1.5092(17)
C7 C8 1.3886(17)
C7 H7 0.9500
C8 C8A 1.3887(18)
C8 H8 0.9500
C34A C38A 1.4149(18)
C34A C315 1.4200(17)
C34A C314 1.4214(15)
C38A C318 1.4111(16)
C61 H61A 0.9800
C61 H61B 0.9800
C61 H61C 0.9800
C312 C313 1.4075(19)
C312 H312 0.9500
C313 C314 1.3769(17)
C313 H313 0.9500
C314 H314 0.9500
C315 C316 1.3779(15)
C315 H315 0.9500
C316 C317 1.4128(18)
C317 C318 1.3830(17)
C317 H317 0.9500
C318 H318 0.9500

loop_
_geom_hbond_atom_site_label_D
_geom_hbond_atom_site_label_H
_geom_hbond_atom_site_label_A
_geom_hbond_site_symmetry_A
_geom_hbond_distance_DH
_geom_hbond_distance_HA
_geom_hbond_distance_DA
_geom_hbond_angle_DHA
C314 H314 O31 1_455 0.95 2.50 3.278(2) 139.2
C8 H8 N311 4_675 0.95 2.68 3.394(3) 132.6
C317 H317 O31 . 0.95 2.29 2.903(2) 121.5
N32 H32 O2 . 0.907(18) 1.879(18) 2.686(2) 147.3(15)

loop_
_geom_torsion_atom_site_label_1
_geom_torsion_atom_site_label_2
_geom_torsion_atom_site_label_3
_geom_torsion_atom_site_label_4
_geom_torsion
C8A O1 C2 O2 179.41(9)
C8A O1 C2 C3 -0.94(15)
O2 C2 C3 C4 179.54(11)
O1 C2 C3 C4 -0.06(15)
O2 C2 C3 C31 -0.09(18)
O1 C2 C3 C31 -179.70(9)
C2 C3 C4 C4A 0.81(16)
C31 C3 C4 C4A -179.54(9)
C6 C5 C4A C8A -0.76(16)
C6 C5 C4A C4 -179.86(10)
C3 C4 C4A C8A -0.58(16)
C3 C4 C4A C5 178.52(10)
C4A C5 C6 C7 0.76(17)
C4A C5 C6 C61 -179.40(11)
C5 C6 C7 C8 0.15(18)
C61 C6 C7 C8 -179.69(11)
C6 C7 C8 C8A -1.03(18)
C2 O1 C8A C4A 1.19(16)
C2 O1 C8A C8 -178.25(10)
C5 C4A C8A O1 -179.57(9)
C4 C4A C8A O1 -0.41(15)
C5 C4A C8A C8 -0.15(17)
C4 C4A C8A C8 179.00(10)
C7 C8 C8A O1 -179.54(10)
C7 C8 C8A C4A 1.03(18)
C316 N32 C31 O31 2.43(19)
C316 N32 C31 C3 -177.72(10)
C4 C3 C31 O31 2.12(16)
C2 C3 C31 O31 -178.23(10)
C4 C3 C31 N32 -177.74(9)
C2 C3 C31 N32 1.91(15)
C312 N311 C38A C318 179.98(10)
C312 N311 C38A C34A -0.77(16)
C315 C34A C38A N311 179.40(10)
C314 C34A C38A N311 -0.32(16)
C315 C34A C38A C318 -1.34(15)
C314 C34A C38A C318 178.94(10)
C38A N311 C312 C313 0.74(17)
N311 C312 C313 C314 0.39(18)
C312 C313 C314 C34A -1.51(16)
C38A C34A C314 C313 1.45(15)
C315 C34A C314 C313 -178.25(10)
C38A C34A C315 C316 -0.68(16)
C314 C34A C315 C316 179.02(10)
C34A C315 C316 C317 2.29(16)
C34A C315 C316 N32 -177.58(9)
C31 N32 C316 C315 -178.87(10)
C31 N32 C316 C317 1.27(18)
C315 C316 C317 C318 -1.86(16)
N32 C316 C317 C318 178.01(10)
C316 C317 C318 C38A -0.20(17)
N311 C38A C318 C317 -178.93(10)
C34A C38A C318 C317 1.78(16)
